data_1544975
loop_
_publ_author_name
'Swarnakar, Anindya K.'
'Ferguson, Michael J.'
'McDonald, Robert'
'Rivard, Eric'

_publ_section_title
;
 Azido- and amido-substituted gallium hydrides supported by N-heterocyclic
 carbenes.
;
_journal_issue 5
_journal_name_full 'Dalton transactions (Cambridge, England : 2003)'
_journal_page_first 1406
_journal_page_last 1412
_journal_paper_doi 10.1039/c6dt04595b
_journal_volume 46
_journal_year 2017
_chemical_formula_sum 'C23 H25 F6 Ga N2 O6 S2'
_chemical_formula_weight 673.29
_space_group_crystal_system monoclinic
_space_group_IT_number 14
_space_group_name_Hall '-P 2ybc'
_space_group_name_H-M_alt 'P 1 21/c 1'
_symmetry_space_group_name_Hall '-P 2ybc'
_symmetry_space_group_name_H-M 'P 1 21/c 1'
_atom_sites_solution_hydrogens mixed
_audit_creation_method SHELXL-2014/7
_audit_update_record
;
2016-11-28 deposited with the CCDC.
2017-01-02 downloaded from the CCDC.
;
_cell_angle_alpha 90
_cell_angle_beta 102.522(4)
_cell_angle_gamma 90
_cell_formula_units_Z 4
_cell_length_a 12.2187(10)
_cell_length_b 15.2841(13)
_cell_length_c 15.7675(13)
_cell_measurement_reflns_used 9649
_cell_measurement_temperature 173(2)
_cell_measurement_theta_max 72.57
_cell_measurement_theta_min 3.71
_cell_volume 2874.6(4)
_computing_cell_refinement 'Bruker SAINT'
_computing_data_collection 'Bruker APEX2'
_computing_data_reduction 'Bruker SAINT'
_computing_molecular_graphics 'Bruker SHELXTL'
_computing_publication_material 'Bruker SHELXTL'
_computing_structure_refinement 'SHELXL-2014/7 (Sheldrick, 2014)'
_computing_structure_solution 'SHELXT-2014 (Sheldrick 2015)'
_diffrn_ambient_temperature 173(2)
_diffrn_measured_fraction_theta_full 0.968
_diffrn_measured_fraction_theta_max 0.960
_diffrn_measurement_device_type 'Bruker APEX-II CCD'
_diffrn_measurement_method '\f and \w scans'
_diffrn_radiation_type CuK\a
_diffrn_radiation_wavelength 1.54178
_diffrn_reflns_av_R_equivalents 0.0240
_diffrn_reflns_av_unetI/netI 0.0217
_diffrn_reflns_Laue_measured_fraction_full 0.968
_diffrn_reflns_Laue_measured_fraction_max 0.960
_diffrn_reflns_limit_h_max 15
_diffrn_reflns_limit_h_min -15
_diffrn_reflns_limit_k_max 18
_diffrn_reflns_limit_k_min -18
_diffrn_reflns_limit_l_max 19
_diffrn_reflns_limit_l_min -19
_diffrn_reflns_number 19732
_diffrn_reflns_point_group_measured_fraction_full 0.968
_diffrn_reflns_point_group_measured_fraction_max 0.960
_diffrn_reflns_theta_full 67.679
_diffrn_reflns_theta_max 72.669
_diffrn_reflns_theta_min 3.706
_exptl_absorpt_coefficient_mu 3.391
_exptl_absorpt_correction_T_max 0.8317
_exptl_absorpt_correction_T_min 0.5732
_exptl_absorpt_correction_type numerical
_exptl_absorpt_process_details 'SADABS 2014/5'
_exptl_crystal_colour colourless
_exptl_crystal_density_diffrn 1.556
_exptl_crystal_description fragment
_exptl_crystal_F_000 1368
_exptl_crystal_size_max 0.247
_exptl_crystal_size_mid 0.163
_exptl_crystal_size_min 0.102
_refine_diff_density_max 0.355
_refine_diff_density_min -0.468
_refine_diff_density_rms 0.058
_refine_ls_extinction_method none
_refine_ls_goodness_of_fit_ref 1.079
_refine_ls_hydrogen_treatment mixed
_refine_ls_matrix_type full
_refine_ls_number_parameters 371
_refine_ls_number_reflns 5488
_refine_ls_number_restraints 0
_refine_ls_restrained_S_all 1.079
_refine_ls_R_factor_all 0.0357
_refine_ls_R_factor_gt 0.0330
_refine_ls_shift/su_max 0.005
_refine_ls_shift/su_mean 0.000
_refine_ls_structure_factor_coef Fsqd
_refine_ls_weighting_details 'w=1/[\s^2^(Fo^2^)+(0.0518P)^2^+1.8037P] where P=(Fo^2^+2Fc^2^)/3'
_refine_ls_weighting_scheme calc
_refine_ls_wR_factor_gt 0.0953
_refine_ls_wR_factor_ref 0.0988
_reflns_Friedel_coverage 0.000
_reflns_number_gt 5048
_reflns_number_total 5488
_reflns_threshold_expression 'I > 2\s(I)'
_cod_data_source_file c6dt04595b2.cif
_cod_data_source_block riv1651_IMesGaH_OTf2_cmpd_2
_cod_depositor_comments 'Adding full bibliography for 1544973--1544977.cif.'
_cod_database_code 1544975
_shelx_shelxl_version_number 2014/7
_shelx_space_group_comment
; 
The symmetry employed for this shelxl refinement is uniquely defined 
by the following loop, which should always be used as a source of 
symmetry information in preference to the above space-group names. 
They are only intended as comments. 
;
_shelx_estimated_absorpt_t_min 0.488
_shelx_estimated_absorpt_t_max 0.724

loop_
_space_group_symop_operation_xyz
'x, y, z'
'-x, y+1/2, -z+1/2'
'-x, -y, -z'
'x, -y-1/2, z-1/2'

loop_
_atom_site_label
_atom_site_type_symbol
_atom_site_fract_x
_atom_site_fract_y
_atom_site_fract_z
_atom_site_U_iso_or_equiv
_atom_site_adp_type
_atom_site_occupancy
_atom_site_site_symmetry_order
_atom_site_calc_flag
_atom_site_refinement_flags_posn
_atom_site_refinement_flags_adp
Ga Ga 0.59124(2) 0.57266(2) 0.31722(2) 0.03163(9) Uani 1 1 d . .
H1 H 0.505(2) 0.5066(18) 0.2997(17) 0.045(7) Uiso 1 1 d . .
S1 S 0.69012(5) 0.51510(3) 0.50161(3) 0.03717(13) Uani 1 1 d . .
S2 S 0.72249(5) 0.47889(4) 0.19779(4) 0.04342(15) Uani 1 1 d . .
F1 F 0.88448(14) 0.45689(11) 0.58110(11) 0.0599(4) Uani 1 1 d . .
F2 F 0.88257(15) 0.51581(18) 0.45731(12) 0.0880(7) Uani 1 1 d . .
F3 F 0.87745(19) 0.59563(13) 0.56704(15) 0.0922(7) Uani 1 1 d . .
F4 F 0.8568(2) 0.35093(16) 0.19189(17) 0.1067(8) Uani 1 1 d . .
F5 F 0.92476(16) 0.44868(19) 0.28502(16) 0.0992(8) Uani 1 1 d . .
F6 F 0.7999(2) 0.36008(14) 0.31128(15) 0.0950(7) Uani 1 1 d . .
O1 O 0.66255(14) 0.58749(10) 0.43616(9) 0.0396(3) Uani 1 1 d . .
O2 O 0.6561(2) 0.53463(16) 0.57963(12) 0.0727(7) Uani 1 1 d . .
O3 O 0.66557(17) 0.43139(11) 0.46344(12) 0.0523(4) Uani 1 1 d . .
O4 O 0.71847(14) 0.53917(11) 0.27160(10) 0.0423(4) Uani 1 1 d . .
O5 O 0.62504(17) 0.42559(14) 0.17373(13) 0.0606(5) Uani 1 1 d . .
O6 O 0.7649(3) 0.52072(15) 0.13111(14) 0.0827(8) Uani 1 1 d . .
N1 N 0.47538(15) 0.71934(11) 0.21571(11) 0.0326(4) Uani 1 1 d . .
N2 N 0.64129(15) 0.76185(11) 0.27769(11) 0.0329(4) Uani 1 1 d . .
C1 C 0.56959(17) 0.69389(13) 0.27139(12) 0.0302(4) Uani 1 1 d . .
C2 C 0.4883(2) 0.80284(15) 0.18620(16) 0.0432(5) Uani 1 1 d . .
H2 H 0.4341 0.8353 0.1461 0.052 Uiso 1 1 calc R U
C3 C 0.5918(2) 0.82955(15) 0.22488(16) 0.0433(5) Uani 1 1 d . .
H3 H 0.6247 0.8845 0.2174 0.052 Uiso 1 1 calc R U
C4 C 0.8428(2) 0.52170(17) 0.52808(16) 0.0482(6) Uani 1 1 d . .
C5 C 0.8333(3) 0.4055(2) 0.2502(2) 0.0636(8) Uani 1 1 d . .
C11 C 0.37681(17) 0.66408(13) 0.19292(13) 0.0330(4) Uani 1 1 d . .
C12 C 0.31009(19) 0.65329(14) 0.25369(14) 0.0369(5) Uani 1 1 d . .
C13 C 0.2177(2) 0.59830(16) 0.23055(17) 0.0444(5) Uani 1 1 d . .
H13 H 0.1701 0.5904 0.2702 0.053 Uiso 1 1 calc R U
C14 C 0.1926(2) 0.55470(16) 0.15191(18) 0.0461(5) Uani 1 1 d . .
C15 C 0.2627(2) 0.56629(17) 0.09400(17) 0.0465(6) Uani 1 1 d . .
H15 H 0.2466 0.5359 0.0401 0.056 Uiso 1 1 calc R U
C16 C 0.35586(19) 0.62136(16) 0.11301(14) 0.0406(5) Uani 1 1 d . .
C17 C 0.3379(2) 0.69607(17) 0.34197(15) 0.0480(6) Uani 1 1 d . .
H17A H 0.3650 0.7557 0.3364 0.058 Uiso 1 1 calc R U
H17B H 0.3962 0.6622 0.3807 0.058 Uiso 1 1 calc R U
H17C H 0.2705 0.6982 0.3662 0.058 Uiso 1 1 calc R U
C18 C 0.0907(3) 0.4966(2) 0.1294(2) 0.0683(8) Uani 1 1 d . .
H18A H 0.0234 0.5309 0.1310 0.082 Uiso 1 1 calc R U
H18B H 0.0978 0.4487 0.1716 0.082 Uiso 1 1 calc R U
H18C H 0.0847 0.4724 0.0710 0.082 Uiso 1 1 calc R U
C19 C 0.4313(3) 0.6323(2) 0.05012(17) 0.0615(8) Uani 1 1 d . .
H19A H 0.5087 0.6187 0.0793 0.074 Uiso 1 1 calc R U
H19B H 0.4272 0.6929 0.0292 0.074 Uiso 1 1 calc R U
H19C H 0.4073 0.5926 0.0008 0.074 Uiso 1 1 calc R U
C21 C 0.75152(18) 0.76413(13) 0.33465(13) 0.0318(4) Uani 1 1 d . .
C22 C 0.7593(2) 0.78788(14) 0.42122(14) 0.0380(5) Uani 1 1 d . .
C23 C 0.8651(2) 0.78591(16) 0.47541(14) 0.0455(6) Uani 1 1 d . .
H23 H 0.8729 0.8026 0.5345 0.055 Uiso 1 1 calc R U
C24 C 0.9598(2) 0.76052(15) 0.44675(16) 0.0435(5) Uani 1 1 d . .
C25 C 0.94775(19) 0.73975(15) 0.35962(15) 0.0407(5) Uani 1 1 d . .
H25 H 1.0122 0.7233 0.3389 0.049 Uiso 1 1 calc R U
C26 C 0.84478(19) 0.74217(14) 0.30183(13) 0.0356(4) Uani 1 1 d . .
C27 C 0.6579(2) 0.8138(2) 0.45516(18) 0.0551(7) Uani 1 1 d . .
H27A H 0.6083 0.8501 0.4119 0.066 Uiso 1 1 calc R U
H27B H 0.6817 0.8470 0.5092 0.066 Uiso 1 1 calc R U
H27C H 0.6176 0.7611 0.4665 0.066 Uiso 1 1 calc R U
C28 C 1.0733(3) 0.7560(2) 0.5075(2) 0.0662(8) Uani 1 1 d . .
H28A H 1.0677 0.7775 0.5650 0.079 Uiso 1 1 calc R U
H28B H 1.1265 0.7923 0.4848 0.079 Uiso 1 1 calc R U
H28C H 1.0996 0.6952 0.5123 0.079 Uiso 1 1 calc R U
C29 C 0.8362(2) 0.72387(19) 0.20658(15) 0.0506(6) Uani 1 1 d . .
H29A H 0.9057 0.6964 0.1985 0.061 Uiso 1 1 calc R U
H29B H 0.8244 0.7789 0.1740 0.061 Uiso 1 1 calc R U
H29C H 0.7730 0.6844 0.1853 0.061 Uiso 1 1 calc R U

loop_
_atom_site_aniso_label
_atom_site_aniso_U_11
_atom_site_aniso_U_22
_atom_site_aniso_U_33
_atom_site_aniso_U_23
_atom_site_aniso_U_13
_atom_site_aniso_U_12
Ga 0.03914(16) 0.02601(14) 0.02802(15) 0.00307(8) 0.00354(12) 0.00119(9)
S1 0.0472(3) 0.0387(3) 0.0258(2) 0.00627(19) 0.0083(2) 0.0063(2)
S2 0.0580(4) 0.0407(3) 0.0310(3) -0.0044(2) 0.0083(3) 0.0082(2)
F1 0.0571(9) 0.0608(9) 0.0543(9) 0.0150(7) -0.0046(8) 0.0097(7)
F2 0.0477(9) 0.165(2) 0.0520(10) 0.0231(12) 0.0129(8) 0.0053(11)
F3 0.0972(15) 0.0611(11) 0.0908(15) 0.0030(10) -0.0399(13) -0.0236(10)
F4 0.0894(15) 0.1038(17) 0.1281(19) -0.0501(15) 0.0266(14) 0.0415(13)
F5 0.0476(10) 0.145(2) 0.0990(17) -0.0399(15) 0.0036(11) 0.0128(12)
F6 0.1123(17) 0.0766(13) 0.0909(15) 0.0322(12) 0.0105(13) 0.0359(12)
O1 0.0564(10) 0.0331(7) 0.0272(7) 0.0035(6) 0.0041(7) 0.0057(7)
O2 0.0964(17) 0.0920(16) 0.0371(10) 0.0157(10) 0.0311(11) 0.0369(13)
O3 0.0603(11) 0.0357(9) 0.0517(10) 0.0076(7) -0.0081(9) -0.0063(7)
O4 0.0481(9) 0.0422(8) 0.0359(8) -0.0082(7) 0.0076(7) 0.0062(7)
O5 0.0555(11) 0.0667(13) 0.0551(11) -0.0251(9) 0.0023(10) 0.0017(9)
O6 0.146(2) 0.0666(14) 0.0436(11) -0.0016(9) 0.0384(14) -0.0086(14)
N1 0.0376(9) 0.0313(8) 0.0280(8) 0.0075(6) 0.0056(7) 0.0043(7)
N2 0.0398(9) 0.0294(8) 0.0293(8) 0.0034(6) 0.0074(8) -0.0006(7)
C1 0.0364(10) 0.0309(10) 0.0231(9) 0.0028(7) 0.0063(8) 0.0025(8)
C2 0.0497(13) 0.0371(11) 0.0421(12) 0.0165(9) 0.0084(11) 0.0069(9)
C3 0.0517(13) 0.0322(11) 0.0457(13) 0.0137(9) 0.0101(11) 0.0015(9)
C4 0.0527(14) 0.0482(14) 0.0377(12) 0.0060(10) -0.0033(11) -0.0043(11)
C5 0.0525(16) 0.0677(18) 0.0693(19) -0.0156(15) 0.0103(15) 0.0198(14)
C11 0.0345(10) 0.0328(10) 0.0304(10) 0.0069(8) 0.0037(9) 0.0051(8)
C12 0.0459(12) 0.0305(10) 0.0354(11) 0.0059(8) 0.0116(10) 0.0053(8)
C13 0.0452(13) 0.0400(12) 0.0515(14) 0.0073(10) 0.0182(11) 0.0029(10)
C14 0.0398(12) 0.0404(12) 0.0559(15) 0.0024(10) 0.0058(11) 0.0028(9)
C15 0.0423(13) 0.0522(14) 0.0401(13) -0.0063(10) -0.0015(11) 0.0047(10)
C16 0.0376(11) 0.0531(13) 0.0290(10) 0.0021(9) 0.0028(9) 0.0064(10)
C17 0.0648(16) 0.0452(13) 0.0384(12) -0.0014(10) 0.0209(12) -0.0013(11)
C18 0.0548(16) 0.0580(17) 0.091(2) -0.0116(16) 0.0127(17) -0.0124(13)
C19 0.0577(16) 0.095(2) 0.0340(12) -0.0084(13) 0.0150(13) -0.0049(15)
C21 0.0392(11) 0.0285(9) 0.0272(9) 0.0007(7) 0.0064(9) -0.0043(8)
C22 0.0490(12) 0.0370(11) 0.0306(10) -0.0046(8) 0.0142(10) -0.0072(9)
C23 0.0599(15) 0.0489(13) 0.0270(10) -0.0046(9) 0.0081(11) -0.0156(11)
C24 0.0481(13) 0.0379(11) 0.0410(12) 0.0022(9) 0.0020(11) -0.0121(9)
C25 0.0395(11) 0.0386(11) 0.0452(12) -0.0008(9) 0.0120(10) -0.0066(9)
C26 0.0460(12) 0.0319(10) 0.0309(10) -0.0013(8) 0.0128(9) -0.0066(8)
C27 0.0608(16) 0.0626(16) 0.0482(14) -0.0169(12) 0.0260(13) -0.0057(13)
C28 0.0588(17) 0.0698(19) 0.0602(18) -0.0014(14) -0.0090(15) -0.0139(14)
C29 0.0595(15) 0.0624(16) 0.0347(12) -0.0083(11) 0.0208(12) -0.0100(12)

loop_
_atom_type_symbol
_atom_type_description
_atom_type_scat_dispersion_real
_atom_type_scat_dispersion_imag
_atom_type_scat_source
C C 0.0181 0.0091 'International Tables Vol C Tables 4.2.6.8 and 6.1.1.4'
H H 0.0000 0.0000 'International Tables Vol C Tables 4.2.6.8 and 6.1.1.4'
N N 0.0311 0.0180 'International Tables Vol C Tables 4.2.6.8 and 6.1.1.4'
O O 0.0492 0.0322 'International Tables Vol C Tables 4.2.6.8 and 6.1.1.4'
F F 0.0727 0.0534 'International Tables Vol C Tables 4.2.6.8 and 6.1.1.4'
S S 0.3331 0.5567 'International Tables Vol C Tables 4.2.6.8 and 6.1.1.4'
Ga Ga -1.2846 0.7763 'International Tables Vol C Tables 4.2.6.8 and 6.1.1.4'

loop_
_geom_angle_atom_site_label_1
_geom_angle_atom_site_label_2
_geom_angle_atom_site_label_3
_geom_angle
O1 Ga O4 99.57(7)
O1 Ga C1 104.12(7)
O4 Ga C1 99.64(8)
O2 S1 O3 119.00(14)
O2 S1 O1 112.22(11)
O3 S1 O1 112.22(10)
O2 S1 C4 105.58(14)
O3 S1 C4 105.00(12)
O1 S1 C4 100.51(11)
O6 S2 O5 118.55(15)
O6 S2 O4 112.20(12)
O5 S2 O4 113.17(11)
O6 S2 C5 105.05(17)
O5 S2 C5 105.42(15)
O4 S2 C5 100.03(12)
S1 O1 Ga 125.21(10)
S2 O4 Ga 128.53(11)
C1 N1 C2 110.11(18)
C1 N1 C11 122.70(16)
C2 N1 C11 127.19(18)
C1 N2 C3 109.84(18)
C1 N2 C21 124.49(17)
C3 N2 C21 125.61(18)
N1 C1 N2 106.01(17)
N1 C1 Ga 122.35(15)
N2 C1 Ga 131.21(16)
C3 C2 N1 107.05(19)
C2 C3 N2 107.0(2)
F3 C4 F2 108.4(2)
F3 C4 F1 107.9(2)
F2 C4 F1 108.8(2)
F3 C4 S1 111.4(2)
F2 C4 S1 110.51(18)
F1 C4 S1 109.72(18)
F5 C5 F4 108.4(3)
F5 C5 F6 109.2(3)
F4 C5 F6 108.9(3)
F5 C5 S2 111.3(2)
F4 C5 S2 109.1(2)
F6 C5 S2 109.8(2)
C16 C11 C12 123.1(2)
C16 C11 N1 118.48(18)
C12 C11 N1 118.41(19)
C13 C12 C11 116.9(2)
C13 C12 C17 120.8(2)
C11 C12 C17 122.3(2)
C14 C13 C12 122.4(2)
C13 C14 C15 118.6(2)
C13 C14 C18 120.4(2)
C15 C14 C18 121.0(3)
C14 C15 C16 121.7(2)
C11 C16 C15 117.3(2)
C11 C16 C19 121.7(2)
C15 C16 C19 121.0(2)
C26 C21 C22 122.6(2)
C26 C21 N2 119.35(17)
C22 C21 N2 118.02(19)
C23 C22 C21 117.0(2)
C23 C22 C27 121.0(2)
C21 C22 C27 122.0(2)
C24 C23 C22 122.5(2)
C23 C24 C25 118.1(2)
C23 C24 C28 121.6(2)
C25 C24 C28 120.3(2)
C26 C25 C24 122.1(2)
C25 C26 C21 117.54(19)
C25 C26 C29 120.5(2)
C21 C26 C29 122.0(2)

loop_
_geom_bond_atom_site_label_1
_geom_bond_atom_site_label_2
_geom_bond_distance
Ga O1 1.9023(15)
Ga O4 1.9186(16)
Ga C1 1.9855(19)
S1 O2 1.4135(18)
S1 O3 1.4180(18)
S1 O1 1.5007(15)
S1 C4 1.824(3)
S2 O6 1.421(2)
S2 O5 1.425(2)
S2 O4 1.4935(15)
S2 C5 1.814(3)
F1 C4 1.325(3)
F2 C4 1.313(3)
F3 C4 1.312(3)
F4 C5 1.318(3)
F5 C5 1.312(4)
F6 C5 1.321(4)
N1 C1 1.345(3)
N1 C2 1.379(3)
N1 C11 1.451(3)
N2 C1 1.349(3)
N2 C3 1.383(3)
N2 C21 1.448(3)
C2 C3 1.343(4)
C11 C16 1.393(3)
C11 C12 1.396(3)
C12 C13 1.391(3)
C12 C17 1.508(3)
C13 C14 1.382(4)
C14 C15 1.391(4)
C14 C18 1.509(4)
C15 C16 1.395(3)
C16 C19 1.503(3)
C21 C26 1.391(3)
C21 C22 1.395(3)
C22 C23 1.387(3)
C22 C27 1.505(3)
C23 C24 1.386(4)
C24 C25 1.386(3)
C24 C28 1.507(4)
C25 C26 1.385(3)
C26 C29 1.509(3)

loop_
_geom_torsion_atom_site_label_1
_geom_torsion_atom_site_label_2
_geom_torsion_atom_site_label_3
_geom_torsion_atom_site_label_4
_geom_torsion
O2 S1 O1 Ga -132.07(15)
O3 S1 O1 Ga 5.04(17)
C4 S1 O1 Ga 116.15(14)
O6 S2 O4 Ga 121.35(17)
O5 S2 O4 Ga -16.05(18)
C5 S2 O4 Ga -127.73(16)
C2 N1 C1 N2 0.7(2)
C11 N1 C1 N2 -178.95(17)
C2 N1 C1 Ga -172.49(15)
C11 N1 C1 Ga 7.8(3)
C3 N2 C1 N1 -0.7(2)
C21 N2 C1 N1 176.70(17)
C3 N2 C1 Ga 171.71(16)
C21 N2 C1 Ga -10.9(3)
C1 N1 C2 C3 -0.5(3)
C11 N1 C2 C3 179.1(2)
N1 C2 C3 N2 0.1(3)
C1 N2 C3 C2 0.4(3)
C21 N2 C3 C2 -176.97(19)
O2 S1 C4 F3 -51.2(2)
O3 S1 C4 F3 -177.80(19)
O1 S1 C4 F3 65.6(2)
O2 S1 C4 F2 -171.8(2)
O3 S1 C4 F2 61.6(2)
O1 S1 C4 F2 -55.0(2)
O2 S1 C4 F1 68.2(2)
O3 S1 C4 F1 -58.3(2)
O1 S1 C4 F1 -174.96(17)
O6 S2 C5 F5 61.8(3)
O5 S2 C5 F5 -172.2(2)
O4 S2 C5 F5 -54.6(2)
O6 S2 C5 F4 -57.8(3)
O5 S2 C5 F4 68.2(3)
O4 S2 C5 F4 -174.2(2)
O6 S2 C5 F6 -177.2(2)
O5 S2 C5 F6 -51.2(3)
O4 S2 C5 F6 66.4(2)
C1 N1 C11 C16 -102.6(2)
C2 N1 C11 C16 77.8(3)
C1 N1 C11 C12 74.8(3)
C2 N1 C11 C12 -104.9(2)
C16 C11 C12 C13 -1.4(3)
N1 C11 C12 C13 -178.57(18)
C16 C11 C12 C17 176.4(2)
N1 C11 C12 C17 -0.8(3)
C11 C12 C13 C14 1.0(3)
C17 C12 C13 C14 -176.9(2)
C12 C13 C14 C15 0.1(4)
C12 C13 C14 C18 -179.3(2)
C13 C14 C15 C16 -0.9(4)
C18 C14 C15 C16 178.5(3)
C12 C11 C16 C15 0.7(3)
N1 C11 C16 C15 177.86(19)
C12 C11 C16 C19 -178.1(2)
N1 C11 C16 C19 -1.0(3)
C14 C15 C16 C11 0.5(4)
C14 C15 C16 C19 179.3(2)
C1 N2 C21 C26 96.5(2)
C3 N2 C21 C26 -86.6(3)
C1 N2 C21 C22 -83.0(2)
C3 N2 C21 C22 93.9(2)
C26 C21 C22 C23 -2.2(3)
N2 C21 C22 C23 177.26(19)
C26 C21 C22 C27 178.3(2)
N2 C21 C22 C27 -2.2(3)
C21 C22 C23 C24 -0.9(3)
C27 C22 C23 C24 178.5(2)
C22 C23 C24 C25 2.6(4)
C22 C23 C24 C28 -177.9(2)
C23 C24 C25 C26 -1.2(3)
C28 C24 C25 C26 179.3(2)
C24 C25 C26 C21 -1.7(3)
C24 C25 C26 C29 176.7(2)
C22 C21 C26 C25 3.5(3)
N2 C21 C26 C25 -175.97(18)
C22 C21 C26 C29 -174.9(2)
N2 C21 C26 C29 5.7(3)
